data_4513679
loop_
_publ_author_name
'Sui, Xuelin'
'Dai, Shengyu'
'Chen, Changle'

_publ_section_title
;
 Ethylene Polymerization and Copolymerization with Polar Monomers by
 Cationic Phosphine Phosphonic Amide Palladium Complexes
;
_journal_issue 10
_journal_name_full 'ACS Catalysis'
_journal_page_first 5932
_journal_paper_doi 10.1021/acscatal.5b01490
_journal_volume 5
_journal_year 2015
_chemical_formula_sum 'C32 H38 Cl3 N P2 Pd S'
_chemical_formula_weight 743.38
_chemical_name_systematic
;
 ?
;
_space_group_crystal_system orthorhombic
_space_group_IT_number 61
_space_group_name_Hall '-P 2ac 2ab'
_space_group_name_H-M_alt 'P b c a'
_symmetry_space_group_name_Hall '-P 2ac 2ab'
_symmetry_space_group_name_H-M 'P b c a'
_atom_sites_solution_hydrogens geom
_audit_creation_method SHELXL-2013
_cell_angle_alpha 90.000(5)
_cell_angle_beta 90.000(5)
_cell_angle_gamma 90.000(5)
_cell_formula_units_Z 8
_cell_length_a 11.770(5)
_cell_length_b 16.605(5)
_cell_length_c 35.069(5)
_cell_measurement_reflns_used 5830
_cell_measurement_temperature 290(2)
_cell_measurement_theta_max 27.0100
_cell_measurement_theta_min 3.5970
_cell_volume 6854(4)
_computing_cell_refinement 'CrysAlisPro (Agilent Technologies)'
_computing_data_collection 'CrysAlisPro (Agilent Technologies)'
_computing_data_reduction 'CrysAlisPro (Agilent Technologies)'
_computing_molecular_graphics 'Ortep-3 (L. J. Farrugia, 2001)'
_computing_publication_material SHELXL-2013
_computing_structure_refinement 'SHELXL-2013 (Sheldrick, 2013)'
_computing_structure_solution 'SHELXS-97 (Sheldrick, 1997)'
_diffrn_ambient_temperature 290(2)
_diffrn_detector_area_resol_mean 15.9149
_diffrn_measured_fraction_theta_full 0.998
_diffrn_measured_fraction_theta_max 0.872
_diffrn_measurement_device_type 'Gemini S Ultra, Agilent Technologies'
_diffrn_measurement_method '\w scans'
_diffrn_radiation_source 'Enhance (Mo) X-ray Source'
_diffrn_radiation_type MoK\a
_diffrn_radiation_wavelength 0.71073
_diffrn_reflns_av_R_equivalents 0.0359
_diffrn_reflns_av_unetI/netI 0.0417
_diffrn_reflns_laue_measured_fraction_full 0.998
_diffrn_reflns_laue_measured_fraction_max 0.872
_diffrn_reflns_limit_h_max 15
_diffrn_reflns_limit_h_min -14
_diffrn_reflns_limit_k_max 20
_diffrn_reflns_limit_k_min -14
_diffrn_reflns_limit_l_max 42
_diffrn_reflns_limit_l_min -47
_diffrn_reflns_number 28854
_diffrn_reflns_point_group_measured_fraction_full 0.998
_diffrn_reflns_point_group_measured_fraction_max 0.872
_diffrn_reflns_theta_full 25.242
_diffrn_reflns_theta_max 29.267
_diffrn_reflns_theta_min 3.379
_exptl_absorpt_coefficient_mu 0.952
_exptl_absorpt_correction_T_max 1.00000
_exptl_absorpt_correction_T_min 0.80375
_exptl_absorpt_correction_type multi-scan
_exptl_absorpt_process_details
;
CrysAlisPro, Agilent Technologies,
Version 1.171.37.35 (release 13-08-2014 CrysAlis171 .NET)
(compiled Aug 13 2014,18:06:01)
Empirical absorption correction using spherical harmonics,
 implemented in SCALE3 ABSPACK scaling algorithm.
;
_exptl_crystal_density_diffrn 1.441
_exptl_crystal_description block
_exptl_crystal_F_000 3040
_exptl_crystal_size_max 0.420
_exptl_crystal_size_mid 0.400
_exptl_crystal_size_min 0.320
_refine_diff_density_max 0.633
_refine_diff_density_min -0.723
_refine_diff_density_rms 0.170
_refine_ls_extinction_method none
_refine_ls_goodness_of_fit_ref 1.096
_refine_ls_hydrogen_treatment constr
_refine_ls_matrix_type full
_refine_ls_number_parameters 366
_refine_ls_number_reflns 8146
_refine_ls_number_restraints 0
_refine_ls_restrained_S_all 1.096
_refine_ls_R_factor_all 0.0847
_refine_ls_R_factor_gt 0.0505
_refine_ls_shift/su_max 0.003
_refine_ls_shift/su_mean 0.000
_refine_ls_structure_factor_coef Fsqd
_refine_ls_weighting_details 'w=1/[\s^2^(Fo^2^)+(0.0973P)^2^] where P=(Fo^2^+2Fc^2^)/3'
_refine_ls_weighting_scheme calc
_refine_ls_wR_factor_gt 0.1446
_refine_ls_wR_factor_ref 0.1760
_reflns_Friedel_coverage 0.000
_reflns_number_gt 5679
_reflns_number_total 8146
_reflns_threshold_expression 'I > 2\s(I)'
_cod_data_source_file cs5b01490_si_003.cif
_cod_data_source_block shelxl
_cod_database_code 4513679
_shelx_space_group_comment
;
The symmetry employed for this shelxl refinement is uniquely defined
by the following loop, which should always be used as a source of
symmetry information in preference to the above space-group names.
They are only intended as comments.
;
_shelx_estimated_absorpt_t_min 0.691
_shelx_estimated_absorpt_t_max 0.750
_shelxl_version_number 2013-4

loop_
_space_group_symop_operation_xyz
'x, y, z'
'-x+1/2, -y, z+1/2'
'x+1/2, -y+1/2, -z'
'-x, y+1/2, -z+1/2'
'-x, -y, -z'
'x-1/2, y, -z-1/2'
'-x-1/2, y-1/2, z'
'x, -y-1/2, z-1/2'

loop_
_atom_site_label
_atom_site_type_symbol
_atom_site_fract_x
_atom_site_fract_y
_atom_site_fract_z
_atom_site_U_iso_or_equiv
_atom_site_adp_type
_atom_site_occupancy
_atom_site_site_symmetry_order
_atom_site_calc_flag
_atom_site_refinement_flags_posn
_atom_site_refinement_flags_adp
Pd1 Pd 0.23055(3) 0.19319(2) 0.60869(2) 0.04472(13) Uani 1 1 d . .
P1 P 0.38488(9) 0.21346(7) 0.57392(3) 0.0472(3) Uani 1 1 d . .
S1 S 0.31980(9) 0.14235(7) 0.66495(3) 0.0541(3) Uani 1 1 d . .
Cl1 Cl 0.05436(10) 0.17717(8) 0.64096(4) 0.0723(4) Uani 1 1 d . .
P2 P 0.46709(9) 0.20032(6) 0.66934(3) 0.0451(3) Uani 1 1 d . .
Cl2 Cl 0.4474(2) -0.04422(14) 0.62347(8) 0.1412(8) Uani 1 1 d . .
Cl3 Cl 0.6541(2) -0.10999(18) 0.64990(8) 0.1604(10) Uani 1 1 d . .
C1 C 0.5257(3) 0.1784(2) 0.59089(12) 0.0483(9) Uani 1 1 d . .
C2 C 0.6064(4) 0.1573(3) 0.56293(14) 0.0620(12) Uani 1 1 d . .
H2 H 0.5835 0.1535 0.5376 0.074 Uiso 1 1 calc R U
C3 C 0.7180(4) 0.1423(3) 0.57195(18) 0.0729(15) Uani 1 1 d . .
H3 H 0.7690 0.1272 0.5530 0.088 Uiso 1 1 calc R U
C7 C 0.3732(4) 0.1612(3) 0.52805(12) 0.0562(11) Uani 1 1 d . .
C20 C 0.5345(5) 0.3585(3) 0.65828(16) 0.0735(14) Uani 1 1 d . .
H20 H 0.6034 0.3372 0.6501 0.088 Uiso 1 1 calc R U
C5 C 0.6755(4) 0.1687(3) 0.63684(15) 0.0626(12) Uani 1 1 d . .
H5 H 0.7003 0.1736 0.6619 0.075 Uiso 1 1 calc R U
N1 N 0.5394(3) 0.1722(2) 0.70740(10) 0.0563(9) Uani 1 1 d . .
C4 C 0.7539(4) 0.1496(4) 0.60890(17) 0.0733(16) Uani 1 1 d . .
H4 H 0.8299 0.1419 0.6151 0.088 Uiso 1 1 calc R U
C13 C 0.4138(4) 0.3194(3) 0.56423(13) 0.0581(11) Uani 1 1 d . .
C22 C 0.4140(8) 0.4719(4) 0.67091(19) 0.100(2) Uani 1 1 d . .
H22 H 0.4031 0.5273 0.6720 0.120 Uiso 1 1 calc R U
C8 C 0.3664(4) 0.0800(3) 0.52854(13) 0.0687(13) Uani 1 1 d . .
H8 H 0.3724 0.0528 0.5516 0.082 Uiso 1 1 calc R U
C18 C 0.3404(4) 0.3777(3) 0.57924(13) 0.0618(12) Uani 1 1 d . .
H18 H 0.2758 0.3613 0.5924 0.074 Uiso 1 1 calc R U
C19 C 0.4474(4) 0.3073(3) 0.66983(13) 0.0563(11) Uani 1 1 d . .
C23 C 0.3260(7) 0.4221(4) 0.68110(16) 0.0898(19) Uani 1 1 d . .
H23 H 0.2562 0.4434 0.6884 0.108 Uiso 1 1 calc R U
C30 C 0.6840(5) 0.0655(4) 0.72437(18) 0.0877(17) Uani 1 1 d . .
H30A H 0.7380 0.0854 0.7061 0.132 Uiso 1 1 calc R U
H30B H 0.6935 0.0084 0.7273 0.132 Uiso 1 1 calc R U
H30C H 0.6963 0.0915 0.7485 0.132 Uiso 1 1 calc R U
C21 C 0.5182(7) 0.4428(4) 0.65904(18) 0.095(2) Uani 1 1 d . .
H21 H 0.5760 0.4778 0.6518 0.114 Uiso 1 1 calc R U
C24 C 0.3429(4) 0.3404(3) 0.68041(13) 0.0642(12) Uani 1 1 d . .
H24 H 0.2835 0.3063 0.6871 0.077 Uiso 1 1 calc R U
C16 C 0.4565(7) 0.4834(4) 0.5554(2) 0.104(2) Uani 1 1 d . .
H16 H 0.4719 0.5379 0.5525 0.125 Uiso 1 1 calc R U
C6 C 0.5621(3) 0.1806(2) 0.62895(12) 0.0461(9) Uani 1 1 d . .
C28 C 0.5612(4) 0.0837(3) 0.71017(14) 0.0659(13) Uani 1 1 d . .
H28 H 0.5558 0.0623 0.6842 0.079 Uiso 1 1 calc R U
C25 C 0.5393(5) 0.2164(4) 0.74504(14) 0.0773(15) Uani 1 1 d . .
H25 H 0.5732 0.1788 0.7633 0.093 Uiso 1 1 calc R U
C26 C 0.4225(6) 0.2351(4) 0.76082(15) 0.099(2) Uani 1 1 d . .
H26A H 0.3885 0.2775 0.7461 0.148 Uiso 1 1 calc R U
H26B H 0.4293 0.2520 0.7869 0.148 Uiso 1 1 calc R U
H26C H 0.3759 0.1878 0.7594 0.148 Uiso 1 1 calc R U
C17 C 0.3617(6) 0.4591(3) 0.57499(16) 0.0823(16) Uani 1 1 d . .
H17 H 0.3123 0.4970 0.5853 0.099 Uiso 1 1 calc R U
C31 C 0.1366(4) 0.2296(3) 0.56119(12) 0.0650(13) Uani 1 1 d . .
H31A H 0.1830 0.2630 0.5452 0.097 Uiso 1 1 calc R U
H31B H 0.0712 0.2595 0.5694 0.097 Uiso 1 1 calc R U
H31C H 0.1124 0.1830 0.5471 0.097 Uiso 1 1 calc R U
C27 C 0.6127(6) 0.2878(4) 0.7459(2) 0.106(2) Uani 1 1 d . .
H27A H 0.6811 0.2770 0.7319 0.160 Uiso 1 1 calc R U
H27B H 0.6314 0.3006 0.7718 0.160 Uiso 1 1 calc R U
H27C H 0.5736 0.3324 0.7345 0.160 Uiso 1 1 calc R U
C9 C 0.3508(5) 0.0367(4) 0.49539(18) 0.0871(17) Uani 1 1 d . .
H9 H 0.3468 -0.0192 0.4961 0.105 Uiso 1 1 calc R U
C29 C 0.4736(6) 0.0371(4) 0.73444(18) 0.0953(19) Uani 1 1 d . .
H29A H 0.4797 0.0536 0.7606 0.143 Uiso 1 1 calc R U
H29B H 0.4882 -0.0196 0.7325 0.143 Uiso 1 1 calc R U
H29C H 0.3984 0.0483 0.7253 0.143 Uiso 1 1 calc R U
C12 C 0.3631(5) 0.2021(4) 0.49368(14) 0.0810(17) Uani 1 1 d . .
H12 H 0.3680 0.2580 0.4930 0.097 Uiso 1 1 calc R U
C10 C 0.3412(5) 0.0766(5) 0.46149(17) 0.097(2) Uani 1 1 d . .
H10 H 0.3316 0.0475 0.4391 0.116 Uiso 1 1 calc R U
C14 C 0.5092(5) 0.3458(3) 0.54459(17) 0.0836(17) Uani 1 1 d . .
H14 H 0.5596 0.3083 0.5345 0.100 Uiso 1 1 calc R U
C11 C 0.3454(6) 0.1582(5) 0.46022(16) 0.097(2) Uani 1 1 d . .
H11 H 0.3366 0.1849 0.4371 0.117 Uiso 1 1 calc R U
C15 C 0.5299(6) 0.4261(4) 0.5398(2) 0.112(2) Uani 1 1 d . .
H15 H 0.5932 0.4427 0.5261 0.134 Uiso 1 1 calc R U
C32 C 0.5148(7) -0.1228(4) 0.6396(3) 0.151(4) Uani 1 1 d . .
H32A H 0.5084 -0.1654 0.6208 0.181 Uiso 1 1 calc R U
H32B H 0.4765 -0.1411 0.6625 0.181 Uiso 1 1 calc R U

loop_
_atom_site_aniso_label
_atom_site_aniso_U_11
_atom_site_aniso_U_22
_atom_site_aniso_U_33
_atom_site_aniso_U_23
_atom_site_aniso_U_13
_atom_site_aniso_U_12
Pd1 0.0375(2) 0.0487(2) 0.0479(2) -0.00368(13) -0.00380(12) 0.00446(12)
P1 0.0428(6) 0.0551(7) 0.0438(5) -0.0001(5) -0.0007(4) 0.0096(5)
S1 0.0470(6) 0.0628(7) 0.0527(6) 0.0109(5) -0.0066(5) -0.0077(5)
Cl1 0.0432(6) 0.0733(8) 0.1003(10) 0.0102(7) 0.0099(6) 0.0025(5)
P2 0.0432(6) 0.0450(6) 0.0473(5) -0.0009(4) -0.0084(4) 0.0008(4)
Cl2 0.1283(18) 0.1171(17) 0.178(2) -0.0048(15) -0.0373(16) 0.0159(13)
Cl3 0.1301(19) 0.188(3) 0.163(2) -0.0208(18) -0.0375(16) 0.0478(17)
C1 0.039(2) 0.049(2) 0.057(2) -0.0024(19) 0.0022(19) 0.0073(17)
C2 0.054(3) 0.070(3) 0.062(3) 0.000(2) 0.009(2) 0.009(2)
C3 0.042(3) 0.078(4) 0.098(4) -0.002(3) 0.017(3) 0.011(2)
C7 0.052(3) 0.068(3) 0.049(2) -0.005(2) 0.0002(19) 0.014(2)
C20 0.074(3) 0.054(3) 0.092(4) -0.003(3) -0.012(3) -0.003(3)
C5 0.045(3) 0.068(3) 0.075(3) 0.000(2) -0.009(2) -0.001(2)
N1 0.061(2) 0.055(2) 0.0524(19) -0.0031(16) -0.0159(18) 0.0057(17)
C4 0.037(3) 0.081(4) 0.103(5) 0.002(3) -0.003(3) 0.006(2)
C13 0.057(3) 0.060(3) 0.058(2) 0.006(2) 0.002(2) 0.006(2)
C22 0.151(7) 0.055(4) 0.094(4) -0.019(3) -0.037(5) 0.031(4)
C8 0.078(3) 0.070(3) 0.058(3) -0.007(2) -0.003(2) 0.006(3)
C18 0.061(3) 0.056(3) 0.069(3) 0.009(2) 0.005(2) 0.013(2)
C19 0.061(3) 0.049(3) 0.059(2) -0.004(2) -0.015(2) 0.002(2)
C23 0.125(6) 0.071(4) 0.073(4) -0.017(3) -0.006(3) 0.029(4)
C30 0.085(4) 0.079(4) 0.100(4) 0.009(3) -0.033(3) 0.020(3)
C21 0.128(6) 0.064(4) 0.093(4) 0.002(3) -0.022(4) -0.026(4)
C24 0.072(3) 0.065(3) 0.056(2) -0.010(2) -0.002(2) 0.019(3)
C16 0.116(6) 0.060(4) 0.137(6) 0.028(4) -0.001(5) 0.006(4)
C6 0.040(2) 0.039(2) 0.059(2) -0.0021(17) -0.0036(18) 0.0008(16)
C28 0.075(3) 0.052(3) 0.071(3) 0.004(2) -0.023(2) 0.006(2)
C25 0.086(4) 0.085(4) 0.061(3) -0.015(3) -0.031(3) 0.013(3)
C26 0.112(5) 0.125(6) 0.060(3) -0.012(3) -0.011(3) 0.027(4)
C17 0.103(5) 0.065(4) 0.079(3) 0.007(3) 0.001(3) 0.016(3)
C31 0.049(3) 0.093(4) 0.054(2) -0.001(2) -0.010(2) 0.014(2)
C27 0.097(5) 0.104(5) 0.118(5) -0.044(4) -0.049(4) 0.009(4)
C9 0.086(4) 0.086(4) 0.090(4) -0.030(3) 0.003(3) 0.001(3)
C29 0.105(5) 0.086(4) 0.095(4) 0.036(3) -0.025(4) -0.005(3)
C12 0.102(5) 0.083(4) 0.059(3) -0.006(3) -0.003(3) 0.021(3)
C10 0.099(5) 0.126(6) 0.064(4) -0.034(4) 0.004(3) 0.004(4)
C14 0.080(4) 0.071(4) 0.100(4) 0.020(3) 0.028(3) 0.008(3)
C11 0.124(6) 0.114(6) 0.053(3) -0.006(3) -0.005(3) 0.018(4)
C15 0.096(5) 0.095(5) 0.144(6) 0.045(5) 0.031(4) -0.003(4)
C32 0.154(8) 0.079(5) 0.219(10) 0.033(6) -0.012(7) -0.019(5)

loop_
_atom_type_symbol
_atom_type_description
_atom_type_scat_dispersion_real
_atom_type_scat_dispersion_imag
_atom_type_scat_source
C C 0.0033 0.0016 'International Tables Vol C Tables 4.2.6.8 and 6.1.1.4'
H H 0.0000 0.0000 'International Tables Vol C Tables 4.2.6.8 and 6.1.1.4'
N N 0.0061 0.0033 'International Tables Vol C Tables 4.2.6.8 and 6.1.1.4'
S S 0.1246 0.1234 'International Tables Vol C Tables 4.2.6.8 and 6.1.1.4'
Pd Pd -0.9988 1.0072 'International Tables Vol C Tables 4.2.6.8 and 6.1.1.4'
Cl Cl 0.1484 0.1585 'International Tables Vol C Tables 4.2.6.8 and 6.1.1.4'
P P 0.1023 0.0942 'International Tables Vol C Tables 4.2.6.8 and 6.1.1.4'

loop_
_geom_angle_atom_site_label_1
_geom_angle_atom_site_label_2
_geom_angle_atom_site_label_3
_geom_angle
C31 Pd1 P1 87.20(14)
C31 Pd1 Cl1 87.15(14)
P1 Pd1 Cl1 174.30(4)
C31 Pd1 S1 173.48(15)
P1 Pd1 S1 98.50(5)
Cl1 Pd1 S1 87.18(5)
C13 P1 C7 107.9(2)
C13 P1 C1 101.3(2)
C7 P1 C1 101.56(19)
C13 P1 Pd1 113.72(16)
C7 P1 Pd1 110.48(16)
C1 P1 Pd1 120.59(15)
P2 S1 Pd1 106.02(6)
N1 P2 C19 109.9(2)
N1 P2 C6 105.1(2)
C19 P2 C6 105.3(2)
N1 P2 S1 112.02(15)
C19 P2 S1 111.58(17)
C6 P2 S1 112.67(14)
C6 C1 C2 117.5(4)
C6 C1 P1 124.8(3)
C2 C1 P1 117.2(3)
C3 C2 C1 122.0(5)
C3 C2 H2 119.0
C1 C2 H2 119.0
C4 C3 C2 119.8(5)
C4 C3 H3 120.1
C2 C3 H3 120.1
C8 C7 C12 119.6(4)
C8 C7 P1 117.8(3)
C12 C7 P1 122.5(4)
C19 C20 C21 119.9(6)
C19 C20 H20 120.0
C21 C20 H20 120.0
C6 C5 C4 122.5(5)
C6 C5 H5 118.7
C4 C5 H5 118.7
C28 N1 C25 114.9(4)
C28 N1 P2 114.8(3)
C25 N1 P2 124.7(3)
C3 C4 C5 119.0(4)
C3 C4 H4 120.5
C5 C4 H4 120.5
C14 C13 C18 117.9(5)
C14 C13 P1 123.2(4)
C18 C13 P1 118.8(4)
C23 C22 C21 122.5(6)
C23 C22 H22 118.7
C21 C22 H22 118.7
C7 C8 C9 121.2(5)
C7 C8 H8 119.4
C9 C8 H8 119.4
C17 C18 C13 121.6(5)
C17 C18 H18 119.2
C13 C18 H18 119.2
C20 C19 C24 119.1(5)
C20 C19 P2 120.5(4)
C24 C19 P2 120.4(4)
C24 C23 C22 118.8(6)
C24 C23 H23 120.6
C22 C23 H23 120.6
C28 C30 H30A 109.5
C28 C30 H30B 109.5
H30A C30 H30B 109.5
C28 C30 H30C 109.5
H30A C30 H30C 109.5
H30B C30 H30C 109.5
C22 C21 C20 118.2(6)
C22 C21 H21 120.9
C20 C21 H21 120.9
C23 C24 C19 121.4(6)
C23 C24 H24 119.3
C19 C24 H24 119.3
C17 C16 C15 120.0(6)
C17 C16 H16 120.0
C15 C16 H16 120.0
C5 C6 C1 118.9(4)
C5 C6 P2 117.5(3)
C1 C6 P2 123.6(3)
N1 C28 C29 114.5(5)
N1 C28 C30 111.8(4)
C29 C28 C30 110.2(4)
N1 C28 H28 106.6
C29 C28 H28 106.6
C30 C28 H28 106.6
C27 C25 N1 114.2(5)
C27 C25 C26 111.2(5)
N1 C25 C26 114.8(4)
C27 C25 H25 105.2
N1 C25 H25 105.2
C26 C25 H25 105.2
C25 C26 H26A 109.5
C25 C26 H26B 109.5
H26A C26 H26B 109.5
C25 C26 H26C 109.5
H26A C26 H26C 109.5
H26B C26 H26C 109.5
C16 C17 C18 119.3(6)
C16 C17 H17 120.4
C18 C17 H17 120.4
Pd1 C31 H31A 109.5
Pd1 C31 H31B 109.5
H31A C31 H31B 109.5
Pd1 C31 H31C 109.5
H31A C31 H31C 109.5
H31B C31 H31C 109.5
C25 C27 H27A 109.5
C25 C27 H27B 109.5
H27A C27 H27B 109.5
C25 C27 H27C 109.5
H27A C27 H27C 109.5
H27B C27 H27C 109.5
C10 C9 C8 119.5(6)
C10 C9 H9 120.3
C8 C9 H9 120.3
C28 C29 H29A 109.5
C28 C29 H29B 109.5
H29A C29 H29B 109.5
C28 C29 H29C 109.5
H29A C29 H29C 109.5
H29B C29 H29C 109.5
C7 C12 C11 119.1(6)
C7 C12 H12 120.4
C11 C12 H12 120.4
C11 C10 C9 120.7(6)
C11 C10 H10 119.7
C9 C10 H10 119.7
C15 C14 C13 120.9(5)
C15 C14 H14 119.6
C13 C14 H14 119.6
C10 C11 C12 119.9(6)
C10 C11 H11 120.0
C12 C11 H11 120.0
C14 C15 C16 120.4(6)
C14 C15 H15 119.8
C16 C15 H15 119.8
Cl2 C32 Cl3 116.5(4)
Cl2 C32 H32A 108.2
Cl3 C32 H32A 108.2
Cl2 C32 H32B 108.2
Cl3 C32 H32B 108.2
H32A C32 H32B 107.3

loop_
_geom_bond_atom_site_label_1
_geom_bond_atom_site_label_2
_geom_bond_distance
Pd1 C31 2.089(4)
Pd1 P1 2.2136(13)
Pd1 Cl1 2.3774(15)
Pd1 S1 2.3895(11)
P1 C13 1.824(5)
P1 C7 1.833(4)
P1 C1 1.854(4)
S1 P2 1.9888(17)
P2 N1 1.651(4)
P2 C19 1.792(4)
P2 C6 1.834(4)
Cl2 C32 1.628(8)
Cl3 C32 1.693(9)
C1 C6 1.403(6)
C1 C2 1.410(6)
C2 C3 1.374(7)
C2 H2 0.9300
C3 C4 1.368(8)
C3 H3 0.9300
C7 C8 1.352(7)
C7 C12 1.389(7)
C20 C19 1.392(7)
C20 C21 1.414(7)
C20 H20 0.9300
C5 C6 1.378(6)
C5 C4 1.382(7)
C5 H5 0.9300
N1 C28 1.494(5)
N1 C25 1.511(6)
C4 H4 0.9300
C13 C14 1.388(7)
C13 C18 1.400(6)
C22 C23 1.373(10)
C22 C21 1.382(9)
C22 H22 0.9300
C8 C9 1.379(7)
C8 H8 0.9300
C18 C17 1.383(7)
C18 H18 0.9300
C19 C24 1.397(7)
C23 C24 1.371(7)
C23 H23 0.9300
C30 C28 1.559(7)
C30 H30A 0.9600
C30 H30B 0.9600
C30 H30C 0.9600
C21 H21 0.9300
C24 H24 0.9300
C16 C17 1.370(9)
C16 C15 1.396(9)
C16 H16 0.9300
C28 C29 1.545(7)
C28 H28 0.9800
C25 C27 1.467(8)
C25 C26 1.514(9)
C25 H25 0.9800
C26 H26A 0.9600
C26 H26B 0.9600
C26 H26C 0.9600
C17 H17 0.9300
C31 H31A 0.9600
C31 H31B 0.9600
C31 H31C 0.9600
C27 H27A 0.9600
C27 H27B 0.9600
C27 H27C 0.9600
C9 C10 1.365(8)
C9 H9 0.9300
C29 H29A 0.9600
C29 H29B 0.9600
C29 H29C 0.9600
C12 C11 1.397(8)
C12 H12 0.9300
C10 C11 1.358(9)
C10 H10 0.9300
C14 C15 1.365(8)
C14 H14 0.9300
C11 H11 0.9300
C15 H15 0.9300
C32 H32A 0.9700
C32 H32B 0.9700

loop_
_geom_torsion_atom_site_label_1
_geom_torsion_atom_site_label_2
_geom_torsion_atom_site_label_3
_geom_torsion_atom_site_label_4
_geom_torsion
C13 P1 C1 C6 88.8(4)
C7 P1 C1 C6 -160.0(4)
Pd1 P1 C1 C6 -37.6(4)
C13 P1 C1 C2 -83.1(4)
C7 P1 C1 C2 28.0(4)
Pd1 P1 C1 C2 150.4(3)
C6 C1 C2 C3 -2.5(7)
P1 C1 C2 C3 170.1(4)
C1 C2 C3 C4 -1.6(8)
C13 P1 C7 C8 171.7(4)
C1 P1 C7 C8 65.6(4)
Pd1 P1 C7 C8 -63.5(4)
C13 P1 C7 C12 -13.0(5)
C1 P1 C7 C12 -119.0(5)
Pd1 P1 C7 C12 111.9(4)
C19 P2 N1 C28 180.0(3)
C6 P2 N1 C28 -67.3(4)
S1 P2 N1 C28 55.4(4)
C19 P2 N1 C25 27.9(5)
C6 P2 N1 C25 140.7(4)
S1 P2 N1 C25 -96.7(4)
C2 C3 C4 C5 2.9(9)
C6 C5 C4 C3 0.0(9)
C7 P1 C13 C14 -60.4(5)
C1 P1 C13 C14 45.8(5)
Pd1 P1 C13 C14 176.7(4)
C7 P1 C13 C18 123.7(4)
C1 P1 C13 C18 -130.1(4)
Pd1 P1 C13 C18 0.8(4)
C12 C7 C8 C9 0.7(8)
P1 C7 C8 C9 176.2(4)
C14 C13 C18 C17 -0.4(8)
P1 C13 C18 C17 175.8(4)
C21 C20 C19 C24 2.9(7)
C21 C20 C19 P2 -179.6(4)
N1 P2 C19 C20 79.8(4)
C6 P2 C19 C20 -32.9(4)
S1 P2 C19 C20 -155.4(4)
N1 P2 C19 C24 -102.7(4)
C6 P2 C19 C24 144.7(4)
S1 P2 C19 C24 22.2(4)
C21 C22 C23 C24 1.7(9)
C23 C22 C21 C20 -1.4(10)
C19 C20 C21 C22 -0.9(8)
C22 C23 C24 C19 0.4(8)
C20 C19 C24 C23 -2.6(7)
P2 C19 C24 C23 179.8(4)
C4 C5 C6 C1 -4.1(7)
C4 C5 C6 P2 176.9(4)
C2 C1 C6 C5 5.2(6)
P1 C1 C6 C5 -166.7(3)
C2 C1 C6 P2 -175.9(3)
P1 C1 C6 P2 12.2(5)
N1 P2 C6 C5 -16.2(4)
C19 P2 C6 C5 99.7(4)
S1 P2 C6 C5 -138.4(3)
N1 P2 C6 C1 164.8(3)
C19 P2 C6 C1 -79.2(4)
S1 P2 C6 C1 42.6(4)
C25 N1 C28 C29 60.0(6)
P2 N1 C28 C29 -94.8(5)
C25 N1 C28 C30 -66.2(6)
P2 N1 C28 C30 139.0(4)
C28 N1 C25 C27 128.9(5)
P2 N1 C25 C27 -79.1(6)
C28 N1 C25 C26 -101.0(5)
P2 N1 C25 C26 51.0(7)
C15 C16 C17 C18 0.4(10)
C13 C18 C17 C16 0.5(8)
C7 C8 C9 C10 -0.5(9)
C8 C7 C12 C11 0.3(8)
P1 C7 C12 C11 -174.9(5)
C8 C9 C10 C11 -0.9(10)
C18 C13 C14 C15 -0.6(9)
P1 C13 C14 C15 -176.6(5)
C9 C10 C11 C12 1.9(10)
C7 C12 C11 C10 -1.6(10)
C13 C14 C15 C16 1.5(11)
C17 C16 C15 C14 -1.4(12)
